data_7026682
loop_
_publ_author_name
'Saparov, Bayrammurad'
'Bobev, Svilen'

_publ_section_title
;
 Synthesis, crystal and electronic structures of the new quaternary phases
 A5Cd2Sb5F (A = Sr, Ba, Eu), and Ba5Cd2Sb5O(x) (0.5&lt;x&lt;0.7).
;
_journal_issue 47
_journal_name_full 'Dalton transactions (Cambridge, England : 2003)'
_journal_page_first 11335
_journal_page_last 11343
_journal_paper_doi 10.1039/c0dt00595a
_journal_volume 39
_journal_year 2010
_chemical_formula_moiety 'Cd2 Sb5, 0.59(O), 5(Ba)'
_chemical_formula_sum 'Ba5 Cd2 O0.59 Sb5'
_chemical_formula_weight 1529.57
_chemical_name_systematic
;
?
;
_space_group_IT_number 63
_symmetry_cell_setting orthorhombic
_symmetry_space_group_name_Hall '-C 2c 2'
_symmetry_space_group_name_H-M 'C m c m'
_atom_sites_solution_primary direct
_atom_sites_solution_secondary difmap
_audit_creation_method SHELXL-97
_cell_angle_alpha 90.00
_cell_angle_beta 90.00
_cell_angle_gamma 90.00
_cell_formula_units_Z 4
_cell_length_a 4.9582(5)
_cell_length_b 23.346(2)
_cell_length_c 15.2796(14)
_cell_measurement_reflns_used 1227
_cell_measurement_temperature 120(2)
_cell_measurement_theta_max 28.27
_cell_measurement_theta_min 1.74
_cell_volume 1768.7(3)
_computing_cell_refinement 'Bruker SMART'
_computing_data_collection 'Bruker SMART'
_computing_data_reduction 'Bruker SAINT'
_computing_molecular_graphics 'Bruker SHELXTL'
_computing_publication_material 'Bruker SHELXTL'
_computing_structure_refinement 'SHELXL-97 (Sheldrick, 1997)'
_computing_structure_solution 'SHELXS-97 (Sheldrick, 1990)'
_diffrn_ambient_temperature 120(2)
_diffrn_measured_fraction_theta_full 0.963
_diffrn_measured_fraction_theta_max 0.963
_diffrn_measurement_device_type 'CCD area detector'
_diffrn_measurement_method 'phi and omega scans'
_diffrn_radiation_monochromator graphite
_diffrn_radiation_source 'fine-focus sealed tube'
_diffrn_radiation_type MoK\a
_diffrn_radiation_wavelength 0.71073
_diffrn_reflns_av_R_equivalents 0.0362
_diffrn_reflns_av_sigmaI/netI 0.0216
_diffrn_reflns_limit_h_max 6
_diffrn_reflns_limit_h_min -6
_diffrn_reflns_limit_k_max 29
_diffrn_reflns_limit_k_min -29
_diffrn_reflns_limit_l_max 19
_diffrn_reflns_limit_l_min -19
_diffrn_reflns_number 10052
_diffrn_reflns_theta_full 28.27
_diffrn_reflns_theta_max 28.27
_diffrn_reflns_theta_min 1.74
_exptl_absorpt_coefficient_mu 20.745
_exptl_absorpt_correction_T_max 0.4236
_exptl_absorpt_correction_T_min 0.3843
_exptl_absorpt_correction_type multi-scan
_exptl_absorpt_process_details
;
SADABS (Sheldrick, 2003)
;
_exptl_crystal_colour black
_exptl_crystal_density_diffrn 5.744
_exptl_crystal_density_method 'not measured'
_exptl_crystal_description needle
_exptl_crystal_F_000 2543
_exptl_crystal_size_max 0.06
_exptl_crystal_size_mid 0.05
_exptl_crystal_size_min 0.05
_refine_diff_density_max 1.799
_refine_diff_density_min -2.000
_refine_diff_density_rms 0.540
_refine_ls_extinction_method none
_refine_ls_goodness_of_fit_ref 1.142
_refine_ls_matrix_type full
_refine_ls_number_parameters 49
_refine_ls_number_reflns 1227
_refine_ls_number_restraints 0
_refine_ls_restrained_S_all 1.142
_refine_ls_R_factor_all 0.0270
_refine_ls_R_factor_gt 0.0227
_refine_ls_shift/su_max 0.001
_refine_ls_shift/su_mean 0.000
_refine_ls_structure_factor_coef Fsqd
_refine_ls_weighting_details 'calc w=1/[\s^2^(Fo^2^)+(0.0238P)^2^+7.9550P] where P=(Fo^2^+2Fc^2^)/3'
_refine_ls_weighting_scheme calc
_refine_ls_wR_factor_gt 0.0497
_refine_ls_wR_factor_ref 0.0515
_reflns_number_gt 1122
_reflns_number_total 1227
_reflns_threshold_expression >2sigma(I)
_cod_data_source_file c0dt00595a.txt
_cod_data_source_block Ba5Cd2SbO0.59
_cod_original_sg_symbol_Hall -C2c2
_cod_original_sg_symbol_H-M Cmcm
_cod_database_code 7026682

loop_
_symmetry_equiv_pos_as_xyz
'x, y, z'
'-x, -y, z+1/2'
'-x, y, -z+1/2'
'x, -y, -z'
'x+1/2, y+1/2, z'
'-x+1/2, -y+1/2, z+1/2'
'-x+1/2, y+1/2, -z+1/2'
'x+1/2, -y+1/2, -z'
'-x, -y, -z'
'x, y, -z-1/2'
'x, -y, z-1/2'
'-x, y, z'
'-x+1/2, -y+1/2, -z'
'x+1/2, y+1/2, -z-1/2'
'x+1/2, -y+1/2, z-1/2'
'-x+1/2, y+1/2, z'

loop_
_atom_site_label
_atom_site_type_symbol
_atom_site_fract_x
_atom_site_fract_y
_atom_site_fract_z
_atom_site_U_iso_or_equiv
_atom_site_adp_type
_atom_site_occupancy
_atom_site_symmetry_multiplicity
_atom_site_calc_flag
_atom_site_refinement_flags
Sb1 Sb 0.0000 0.14816(2) 0.00978(3) 0.01068(12) Uani 1 2 d S
Sb2 Sb 0.0000 0.48768(2) 0.15799(3) 0.01299(12) Uani 1 2 d S
Sb3 Sb 0.0000 0.29189(3) 0.2500 0.01118(16) Uani 1 4 d S
Ba1 Ba 0.0000 0.27406(2) 0.61785(3) 0.01898(13) Uani 1 2 d S
Ba2 Ba 0.07801(18) 0.09547(4) 0.2500 0.0161(3) Uani 0.494(2) 2 d SP
Ba3 Ba 0.0000 0.89822(3) 0.2500 0.01029(14) Uani 1 4 d S
Ba4 Ba 0.0000 0.0000 0.0000 0.01057(14) Uani 1 4 d S
Cd1 Cd 0.0000 0.36585(2) 0.08926(3) 0.01192(13) Uani 1 2 d S
O1 O 0.0000 0.6510(5) 0.2500 0.018(4) Uani 0.59(3) 4 d SP

loop_
_atom_site_aniso_label
_atom_site_aniso_U_11
_atom_site_aniso_U_22
_atom_site_aniso_U_33
_atom_site_aniso_U_23
_atom_site_aniso_U_13
_atom_site_aniso_U_12
Sb1 0.0089(2) 0.0118(2) 0.0114(2) -0.00120(18) 0.000 0.000
Sb2 0.0100(2) 0.0201(3) 0.0088(2) 0.0014(2) 0.000 0.000
Sb3 0.0104(3) 0.0136(3) 0.0095(3) 0.000 0.000 0.000
Ba1 0.0104(2) 0.0261(3) 0.0205(3) 0.0125(2) 0.000 0.000
Ba2 0.0223(7) 0.0135(5) 0.0124(5) 0.000 0.000 -0.0040(3)
Ba3 0.0078(3) 0.0122(3) 0.0109(3) 0.000 0.000 0.000
Ba4 0.0111(3) 0.0118(3) 0.0088(3) 0.0005(2) 0.000 0.000
Cd1 0.0091(3) 0.0173(3) 0.0094(3) -0.0010(2) 0.000 0.000
O1 0.020(8) 0.011(7) 0.022(8) 0.000 0.000 0.000

loop_
_atom_type_symbol
_atom_type_description
_atom_type_scat_dispersion_real
_atom_type_scat_dispersion_imag
_atom_type_scat_source
Cd Cd -0.8075 1.2024 'International Tables Vol C Tables 4.2.6.8 and 6.1.1.4'
Sb Sb -0.5866 1.5461 'International Tables Vol C Tables 4.2.6.8 and 6.1.1.4'
Ba Ba -0.3244 2.2819 'International Tables Vol C Tables 4.2.6.8 and 6.1.1.4'
O O 0.0106 0.0060 'International Tables Vol C Tables 4.2.6.8 and 6.1.1.4'

loop_
_geom_angle_atom_site_label_1
_geom_angle_atom_site_label_2
_geom_angle_atom_site_label_3
_geom_angle
_geom_angle_site_symmetry_1
_geom_angle_site_symmetry_3
Cd1 Sb1 Cd1 116.03(3) 13_455 13
Cd1 Sb1 Ba4 82.288(15) 13_455 .
Cd1 Sb1 Ba4 82.288(15) 13 .
Cd1 Sb1 Ba1 154.97(2) 13_455 6_554
Cd1 Sb1 Ba1 72.579(13) 13 6_554
Ba4 Sb1 Ba1 122.715(13) . 6_554
Cd1 Sb1 Ba1 72.579(13) 13_455 6_454
Cd1 Sb1 Ba1 154.97(2) 13 6_454
Ba4 Sb1 Ba1 122.715(12) . 6_454
Ba1 Sb1 Ba1 90.573(17) 6_554 6_454
Cd1 Sb1 Ba1 78.873(15) 13_455 10_556
Cd1 Sb1 Ba1 78.873(15) 13 10_556
Ba4 Sb1 Ba1 143.962(17) . 10_556
Ba1 Sb1 Ba1 80.094(15) 6_554 10_556
Ba1 Sb1 Ba1 80.094(15) 6_454 10_556
Cd1 Sb1 Ba2 111.640(19) 13_455 3
Cd1 Sb1 Ba2 122.508(19) 13 3
Ba4 Sb1 Ba2 74.028(15) . 3
Ba1 Sb1 Ba2 77.798(18) 6_554 3
Ba1 Sb1 Ba2 69.350(18) 6_454 3
Ba1 Sb1 Ba2 141.73(2) 10_556 3
Cd1 Sb1 Ba2 122.508(19) 13_455 .
Cd1 Sb1 Ba2 111.639(19) 13 .
Ba4 Sb1 Ba2 74.027(15) . .
Ba1 Sb1 Ba2 69.350(17) 6_554 .
Ba1 Sb1 Ba2 77.798(18) 6_454 .
Ba1 Sb1 Ba2 141.73(2) 10_556 .
Ba2 Sb1 Ba2 11.41(3) 3 .
Sb2 Sb2 Cd1 110.267(14) 10_556 .
Sb2 Sb2 Ba4 134.047(7) 10_556 5_455
Cd1 Sb2 Ba4 80.614(13) . 5_455
Sb2 Sb2 Ba4 134.047(7) 10_556 5
Cd1 Sb2 Ba4 80.614(13) . 5
Ba4 Sb2 Ba4 91.119(14) 5_455 5
Sb2 Sb2 Ba3 66.555(9) 10_556 5_445
Cd1 Sb2 Ba3 65.376(14) . 5_445
Ba4 Sb2 Ba3 79.901(8) 5_455 5_445
Ba4 Sb2 Ba3 145.748(18) 5 5_445
Sb2 Sb2 Ba3 66.555(8) 10_556 5_545
Cd1 Sb2 Ba3 65.376(14) . 5_545
Ba4 Sb2 Ba3 145.748(18) 5_455 5_545
Ba4 Sb2 Ba3 79.901(8) 5 5_545
Ba3 Sb2 Ba3 89.120(18) 5_445 5_545
Sb2 Sb2 Ba2 66.754(10) 10_556 7
Cd1 Sb2 Ba2 143.083(16) . 7
Ba4 Sb2 Ba2 129.438(19) 5_455 7
Ba4 Sb2 Ba2 78.256(12) 5 7
Ba3 Sb2 Ba2 132.278(17) 5_445 7
Ba3 Sb2 Ba2 81.282(18) 5_545 7
Sb2 Sb2 Ba2 66.754(10) 10_556 5_455
Cd1 Sb2 Ba2 143.083(16) . 5_455
Ba4 Sb2 Ba2 78.256(12) 5_455 5_455
Ba4 Sb2 Ba2 129.438(19) 5 5_455
Ba3 Sb2 Ba2 81.282(18) 5_445 5_455
Ba3 Sb2 Ba2 132.278(17) 5_545 5_455
Ba2 Sb2 Ba2 71.95(3) 7 5_455
Sb2 Sb2 Ba2 69.766(8) 10_556 5
Cd1 Sb2 Ba2 134.475(15) . 5
Ba4 Sb2 Ba2 133.830(18) 5_455 5
Ba4 Sb2 Ba2 71.686(10) 5 5
Ba3 Sb2 Ba2 136.305(16) 5_445 5
Ba3 Sb2 Ba2 74.553(17) 5_545 5
Ba2 Sb2 Ba2 8.86(2) 7 5
Ba2 Sb2 Ba2 80.805(19) 5_455 5
Sb2 Sb2 Ba2 69.766(8) 10_556 7_455
Cd1 Sb2 Ba2 134.475(15) . 7_455
Ba4 Sb2 Ba2 71.686(10) 5_455 7_455
Ba4 Sb2 Ba2 133.830(18) 5 7_455
Ba3 Sb2 Ba2 74.553(17) 5_445 7_455
Ba3 Sb2 Ba2 136.305(15) 5_545 7_455
Ba2 Sb2 Ba2 80.805(19) 7 7_455
Ba2 Sb2 Ba2 8.86(2) 5_455 7_455
Ba2 Sb2 Ba2 89.66(3) 5 7_455
Cd1 Sb3 Cd1 109.78(3) . 10_556
Cd1 Sb3 Ba3 65.988(13) . 5_545
Cd1 Sb3 Ba3 65.987(13) 10_556 5_545
Cd1 Sb3 Ba3 65.988(13) . 5_445
Cd1 Sb3 Ba3 65.987(13) 10_556 5_445
Ba3 Sb3 Ba3 89.92(2) 5_545 5_445
Cd1 Sb3 Ba1 77.528(12) . 6_454
Cd1 Sb3 Ba1 135.642(7) 10_556 6_454
Ba3 Sb3 Ba1 143.191(13) 5_545 6_454
Ba3 Sb3 Ba1 79.242(11) 5_445 6_454
Cd1 Sb3 Ba1 135.642(7) . 13_556
Cd1 Sb3 Ba1 77.530(13) 10_556 13_556
Ba3 Sb3 Ba1 79.242(11) 5_545 13_556
Ba3 Sb3 Ba1 143.191(14) 5_445 13_556
Ba1 Sb3 Ba1 128.57(3) 6_454 13_556
Cd1 Sb3 Ba1 135.642(7) . 13_456
Cd1 Sb3 Ba1 77.530(12) 10_556 13_456
Ba3 Sb3 Ba1 143.191(14) 5_545 13_456
Ba3 Sb3 Ba1 79.242(11) 5_445 13_456
Ba1 Sb3 Ba1 69.359(18) 6_454 13_456
Ba1 Sb3 Ba1 88.627(16) 13_556 13_456
Cd1 Sb3 Ba1 77.528(12) . 6_554
Cd1 Sb3 Ba1 135.642(7) 10_556 6_554
Ba3 Sb3 Ba1 79.242(11) 5_545 6_554
Ba3 Sb3 Ba1 143.191(13) 5_445 6_554
Ba1 Sb3 Ba1 88.627(16) 6_454 6_554
Ba1 Sb3 Ba1 69.359(18) 13_556 6_554
Ba1 Sb3 Ba1 128.57(3) 13_456 6_554
O1 Ba1 Sb1 90.97(14) 9_566 6
O1 Ba1 Sb1 90.97(14) 9_566 6_455
Sb1 Ba1 Sb1 90.575(17) 6 6_455
O1 Ba1 Sb1 164.5(2) 9_566 10_556
Sb1 Ba1 Sb1 99.906(15) 6 10_556
Sb1 Ba1 Sb1 99.906(15) 6_455 10_556
O1 Ba1 Sb3 81.61(14) 9_566 13_556
Sb1 Ba1 Sb3 89.927(11) 6 13_556
Sb1 Ba1 Sb3 172.57(2) 6_455 13_556
Sb1 Ba1 Sb3 87.308(16) 10_556 13_556
O1 Ba1 Sb3 81.61(14) 9_566 13_456
Sb1 Ba1 Sb3 172.57(2) 6 13_456
Sb1 Ba1 Sb3 89.927(11) 6_455 13_456
Sb1 Ba1 Sb3 87.308(16) 10_556 13_456
Sb3 Ba1 Sb3 88.626(16) 13_556 13_456
O1 Ba1 Cd1 105.0(2) 9_566 10_556
Sb1 Ba1 Cd1 46.860(9) 6 10_556
Sb1 Ba1 Cd1 46.860(9) 6_455 10_556
Sb1 Ba1 Cd1 90.541(18) 10_556 10_556
Sb3 Ba1 Cd1 135.594(8) 13_556 10_556
Sb3 Ba1 Cd1 135.594(8) 13_456 10_556
O1 Ba1 Ba1 40.9(2) 9_566 10_557
Sb1 Ba1 Ba1 118.252(11) 6 10_557
Sb1 Ba1 Ba1 118.252(11) 6_455 10_557
Sb1 Ba1 Ba1 123.563(12) 10_556 10_557
Sb3 Ba1 Ba1 55.320(9) 13_556 10_557
Sb3 Ba1 Ba1 55.320(9) 13_456 10_557
Cd1 Ba1 Ba1 145.896(12) 10_556 10_557
O1 Ba1 Cd1 126.78(13) 9_566 6_455
Sb1 Ba1 Cd1 142.126(18) 6 6_455
Sb1 Ba1 Cd1 86.269(12) 6_455 6_455
Sb1 Ba1 Cd1 44.064(10) 10_556 6_455
Sb3 Ba1 Cd1 97.849(17) 13_556 6_455
Sb3 Ba1 Cd1 45.303(12) 13_456 6_455
Cd1 Ba1 Cd1 110.881(14) 10_556 6_455
Ba1 Ba1 Cd1 96.079(10) 10_557 6_455
O1 Ba1 Cd1 126.78(13) 9_566 6
Sb1 Ba1 Cd1 86.270(12) 6 6
Sb1 Ba1 Cd1 142.126(18) 6_455 6
Sb1 Ba1 Cd1 44.064(10) 10_556 6
Sb3 Ba1 Cd1 45.303(12) 13_556 6
Sb3 Ba1 Cd1 97.849(17) 13_456 6
Cd1 Ba1 Cd1 110.881(14) 10_556 6
Ba1 Ba1 Cd1 96.079(10) 10_557 6
Cd1 Ba1 Cd1 73.906(15) 6_455 6
O1 Ba1 Ba2 33.27(9) 9_566 13_556
Sb1 Ba1 Ba2 59.826(13) 6 13_556
Sb1 Ba1 Ba2 101.746(19) 6_455 13_556
Sb1 Ba1 Ba2 150.207(13) 10_556 13_556
Sb3 Ba1 Ba2 72.175(18) 13_556 13_556
Sb3 Ba1 Ba2 112.836(17) 13_456 13_556
Cd1 Ba1 Ba2 89.511(15) 10_556 13_556
Ba1 Ba1 Ba2 61.348(9) 10_557 13_556
Cd1 Ba1 Ba2 157.281(16) 6_455 13_556
Cd1 Ba1 Ba2 108.966(16) 6 13_556
O1 Ba1 Ba2 33.27(9) 9_566 15_456
Sb1 Ba1 Ba2 101.746(19) 6 15_456
Sb1 Ba1 Ba2 59.826(13) 6_455 15_456
Sb1 Ba1 Ba2 150.207(13) 10_556 15_456
Sb3 Ba1 Ba2 112.836(17) 13_556 15_456
Sb3 Ba1 Ba2 72.175(18) 13_456 15_456
Cd1 Ba1 Ba2 89.511(15) 10_556 15_456
Ba1 Ba1 Ba2 61.348(9) 10_557 15_456
Cd1 Ba1 Ba2 108.966(16) 6_455 15_456
Cd1 Ba1 Ba2 157.281(16) 6 15_456
Ba2 Ba1 Ba2 59.59(3) 13_556 15_456
Ba2 Ba2 O1 148.2(2) 3 5_545
Ba2 Ba2 O1 24.3(2) 3 5_445
O1 Ba2 O1 123.9(5) 5_545 5_445
Ba2 Ba2 Sb2 125.976(15) 3 5_545
O1 Ba2 Sb2 82.7(2) 5_545 5_545
O1 Ba2 Sb2 145.73(15) 5_445 5_545
Ba2 Ba2 Sb2 125.976(15) 3 14_546
O1 Ba2 Sb2 82.7(2) 5_545 14_546
O1 Ba2 Sb2 145.73(15) 5_445 14_546
Sb2 Ba2 Sb2 46.49(2) 5_545 14_546
Ba2 Ba2 Sb1 84.293(13) 3 10_556
O1 Ba2 Sb1 85.30(8) 5_545 10_556
O1 Ba2 Sb1 77.24(5) 5_445 10_556
Sb2 Ba2 Sb1 130.86(2) 5_545 10_556
Sb2 Ba2 Sb1 84.805(13) 14_546 10_556
Ba2 Ba2 Sb1 84.293(13) 3 .
O1 Ba2 Sb1 85.30(8) 5_545 .
O1 Ba2 Sb1 77.24(5) 5_445 .
Sb2 Ba2 Sb1 84.804(13) 5_545 .
Sb2 Ba2 Sb1 130.86(2) 14_546 .
Sb1 Ba2 Sb1 141.29(3) 10_556 .
Ba2 Ba2 Sb2 45.169(14) 3 5_445
O1 Ba2 Sb2 157.73(10) 5_545 5_445
O1 Ba2 Sb2 67.22(19) 5_445 5_445
Sb2 Ba2 Sb2 80.807(19) 5_545 5_445
Sb2 Ba2 Sb2 96.50(2) 14_546 5_445
Sb1 Ba2 Sb2 116.87(2) 10_556 5_445
Sb1 Ba2 Sb2 78.426(13) . 5_445
Ba2 Ba2 Sb2 45.169(14) 3 14_446
O1 Ba2 Sb2 157.73(10) 5_545 14_446
O1 Ba2 Sb2 67.22(19) 5_445 14_446
Sb2 Ba2 Sb2 96.50(2) 5_545 14_446
Sb2 Ba2 Sb2 80.807(19) 14_546 14_446
Sb1 Ba2 Sb2 78.427(13) 10_556 14_446
Sb1 Ba2 Sb2 116.87(2) . 14_446
Sb2 Ba2 Sb2 40.466(17) 5_445 14_446
Ba2 Ba2 Ba2 180.0 3 3_655
O1 Ba2 Ba2 31.8(2) 5_545 3_655
O1 Ba2 Ba2 155.7(2) 5_445 3_655
Sb2 Ba2 Ba2 54.027(15) 5_545 3_655
Sb2 Ba2 Ba2 54.027(15) 14_546 3_655
Sb1 Ba2 Ba2 95.706(13) 10_556 3_655
Sb1 Ba2 Ba2 95.706(13) . 3_655
Sb2 Ba2 Ba2 134.834(14) 5_445 3_655
Sb2 Ba2 Ba2 134.834(14) 14_446 3_655
Ba2 Ba2 Ba1 119.791(13) 3 13_556
O1 Ba2 Ba1 36.55(15) 5_545 13_556
O1 Ba2 Ba1 98.90(18) 5_445 13_556
Sb2 Ba2 Ba1 114.11(2) 5_545 13_556
Sb2 Ba2 Ba1 91.717(19) 14_546 13_556
Sb1 Ba2 Ba1 50.824(11) 10_556 13_556
Sb1 Ba2 Ba1 105.85(2) . 13_556
Sb2 Ba2 Ba1 164.57(2) 5_445 13_556
Sb2 Ba2 Ba1 129.221(12) 14_446 13_556
Ba2 Ba2 Ba1 60.207(13) 3_655 13_556
Ba2 Ba2 Ba1 119.791(13) 3 6_554
O1 Ba2 Ba1 36.55(15) 5_545 6_554
O1 Ba2 Ba1 98.90(18) 5_445 6_554
Sb2 Ba2 Ba1 91.717(19) 5_545 6_554
Sb2 Ba2 Ba1 114.11(2) 14_546 6_554
Sb1 Ba2 Ba1 105.85(2) 10_556 6_554
Sb1 Ba2 Ba1 50.824(10) . 6_554
Sb2 Ba2 Ba1 129.221(12) 5_445 6_554
Sb2 Ba2 Ba1 164.57(2) 14_446 6_554
Ba2 Ba2 Ba1 60.207(13) 3_655 6_554
Ba1 Ba2 Ba1 57.305(17) 13_556 6_554
Sb3 Ba3 Sb3 89.92(2) 5_455 5
Sb3 Ba3 Sb2 156.072(10) 5_455 14_556
Sb3 Ba3 Sb2 85.551(12) 5 14_556
Sb3 Ba3 Sb2 156.072(10) 5_455 5
Sb3 Ba3 Sb2 85.551(12) 5 5
Sb2 Ba3 Sb2 46.890(17) 14_556 5
Sb3 Ba3 Sb2 85.551(12) 5_455 5_455
Sb3 Ba3 Sb2 156.072(10) 5 5_455
Sb2 Ba3 Sb2 107.53(2) 14_556 5_455
Sb2 Ba3 Sb2 89.118(17) 5 5_455
Sb3 Ba3 Sb2 85.551(12) 5_455 14_456
Sb3 Ba3 Sb2 156.072(10) 5 14_456
Sb2 Ba3 Sb2 89.118(18) 14_556 14_456
Sb2 Ba3 Sb2 107.53(2) 5 14_456
Sb2 Ba3 Sb2 46.890(17) 5_455 14_456
Sb3 Ba3 Cd1 50.179(10) 5_455 5_455
Sb3 Ba3 Cd1 109.931(17) 5 5_455
Sb2 Ba3 Cd1 152.367(19) 14_556 5_455
Sb2 Ba3 Cd1 109.791(13) 5 5_455
Sb2 Ba3 Cd1 50.526(12) 5_455 5_455
Sb2 Ba3 Cd1 84.929(12) 14_456 5_455
Sb3 Ba3 Cd1 109.931(17) 5_455 14_556
Sb3 Ba3 Cd1 50.179(10) 5 14_556
Sb2 Ba3 Cd1 50.525(12) 14_556 14_556
Sb2 Ba3 Cd1 84.929(11) 5 14_556
Sb2 Ba3 Cd1 152.367(19) 5_455 14_556
Sb2 Ba3 Cd1 109.791(13) 14_456 14_556
Cd1 Ba3 Cd1 155.56(3) 5_455 14_556
Sb3 Ba3 Cd1 50.179(10) 5_455 14_456
Sb3 Ba3 Cd1 109.931(17) 5 14_456
Sb2 Ba3 Cd1 109.791(13) 14_556 14_456
Sb2 Ba3 Cd1 152.367(19) 5 14_456
Sb2 Ba3 Cd1 84.929(12) 5_455 14_456
Sb2 Ba3 Cd1 50.526(12) 14_456 14_456
Cd1 Ba3 Cd1 86.919(15) 5_455 14_456
Cd1 Ba3 Cd1 87.946(15) 14_556 14_456
Sb3 Ba3 Cd1 109.931(17) 5_455 5
Sb3 Ba3 Cd1 50.179(10) 5 5
Sb2 Ba3 Cd1 84.929(12) 14_556 5
Sb2 Ba3 Cd1 50.526(12) 5 5
Sb2 Ba3 Cd1 109.791(13) 5_455 5
Sb2 Ba3 Cd1 152.367(19) 14_456 5
Cd1 Ba3 Cd1 87.946(14) 5_455 5
Cd1 Ba3 Cd1 86.919(15) 14_556 5
Cd1 Ba3 Cd1 155.56(3) 14_456 5
Sb3 Ba3 Ba4 111.946(5) 5_455 2_565
Sb3 Ba3 Ba4 111.946(5) 5 2_565
Sb2 Ba3 Ba4 49.454(8) 14_556 2_565
Sb2 Ba3 Ba4 91.468(14) 5 2_565
Sb2 Ba3 Ba4 91.468(13) 5_455 2_565
Sb2 Ba3 Ba4 49.454(8) 14_456 2_565
Cd1 Ba3 Ba4 134.095(10) 5_455 2_565
Cd1 Ba3 Ba4 61.818(10) 14_556 2_565
Cd1 Ba3 Ba4 61.818(10) 14_456 2_565
Cd1 Ba3 Ba4 134.095(10) 5 2_565
Sb3 Ba3 Ba4 111.946(5) 5_455 1_565
Sb3 Ba3 Ba4 111.946(5) 5 1_565
Sb2 Ba3 Ba4 91.468(14) 14_556 1_565
Sb2 Ba3 Ba4 49.454(8) 5 1_565
Sb2 Ba3 Ba4 49.454(8) 5_455 1_565
Sb2 Ba3 Ba4 91.468(14) 14_456 1_565
Cd1 Ba3 Ba4 61.818(10) 5_455 1_565
Cd1 Ba3 Ba4 134.095(10) 14_556 1_565
Cd1 Ba3 Ba4 134.095(10) 14_456 1_565
Cd1 Ba3 Ba4 61.818(10) 5 1_565
Ba4 Ba3 Ba4 116.233(15) 2_565 1_565
Sb1 Ba4 Sb1 180.0 . 9
Sb1 Ba4 Sb2 86.975(10) . 13_455
Sb1 Ba4 Sb2 93.024(10) 9 13_455
Sb1 Ba4 Sb2 93.025(10) . 5_545
Sb1 Ba4 Sb2 86.976(10) 9 5_545
Sb2 Ba4 Sb2 180.00(2) 13_455 5_545
Sb1 Ba4 Sb2 86.975(10) . 13
Sb1 Ba4 Sb2 93.024(10) 9 13
Sb2 Ba4 Sb2 91.118(14) 13_455 13
Sb2 Ba4 Sb2 88.882(14) 5_545 13
Sb1 Ba4 Sb2 93.025(10) . 5_445
Sb1 Ba4 Sb2 86.976(10) 9 5_445
Sb2 Ba4 Sb2 88.882(14) 13_455 5_445
Sb2 Ba4 Sb2 91.118(14) 5_545 5_445
Sb2 Ba4 Sb2 180.00(2) 13 5_445
Sb1 Ba4 Ba2 57.403(13) . .
Sb1 Ba4 Ba2 122.598(13) 9 .
Sb2 Ba4 Ba2 128.231(14) 13_455 .
Sb2 Ba4 Ba2 51.769(14) 5_545 .
Sb2 Ba4 Ba2 119.632(14) 13 .
Sb2 Ba4 Ba2 60.368(14) 5_445 .
Sb1 Ba4 Ba2 122.598(13) . 9
Sb1 Ba4 Ba2 57.402(13) 9 9
Sb2 Ba4 Ba2 51.769(14) 13_455 9
Sb2 Ba4 Ba2 128.231(14) 5_545 9
Sb2 Ba4 Ba2 60.368(14) 13 9
Sb2 Ba4 Ba2 119.632(14) 5_445 9
Ba2 Ba4 Ba2 180.0 . 9
Sb1 Ba4 Ba2 122.598(13) . 11
Sb1 Ba4 Ba2 57.402(13) 9 11
Sb2 Ba4 Ba2 60.368(14) 13_455 11
Sb2 Ba4 Ba2 119.632(14) 5_545 11
Sb2 Ba4 Ba2 51.769(14) 13 11
Sb2 Ba4 Ba2 128.231(14) 5_445 11
Ba2 Ba4 Ba2 170.00(2) . 11
Ba2 Ba4 Ba2 10.00(2) 9 11
Sb1 Ba4 Ba2 57.402(13) . 3
Sb1 Ba4 Ba2 122.598(13) 9 3
Sb2 Ba4 Ba2 119.632(14) 13_455 3
Sb2 Ba4 Ba2 60.368(14) 5_545 3
Sb2 Ba4 Ba2 128.231(14) 13 3
Sb2 Ba4 Ba2 51.769(14) 5_445 3
Ba2 Ba4 Ba2 10.00(2) . 3
Ba2 Ba4 Ba2 170.00(2) 9 3
Ba2 Ba4 Ba2 180.00(3) 11 3
Sb1 Ba4 Ba3 60.591(11) . 9_565
Sb1 Ba4 Ba3 119.409(11) 9 9_565
Sb2 Ba4 Ba3 50.645(8) 13_455 9_565
Sb2 Ba4 Ba3 129.355(8) 5_545 9_565
Sb2 Ba4 Ba3 50.645(8) 13 9_565
Sb2 Ba4 Ba3 129.355(8) 5_445 9_565
Ba2 Ba4 Ba3 117.738(14) . 9_565
Ba2 Ba4 Ba3 62.262(14) 9 9_565
Ba2 Ba4 Ba3 62.262(14) 11 9_565
Ba2 Ba4 Ba3 117.738(14) 3 9_565
Sb1 Ba4 Ba3 119.409(11) . 1_545
Sb1 Ba4 Ba3 60.591(11) 9 1_545
Sb2 Ba4 Ba3 129.355(8) 13_455 1_545
Sb2 Ba4 Ba3 50.645(8) 5_545 1_545
Sb2 Ba4 Ba3 129.355(8) 13 1_545
Sb2 Ba4 Ba3 50.645(8) 5_445 1_545
Ba2 Ba4 Ba3 62.262(14) . 1_545
Ba2 Ba4 Ba3 117.738(14) 9 1_545
Ba2 Ba4 Ba3 117.738(14) 11 1_545
Ba2 Ba4 Ba3 62.262(14) 3 1_545
Ba3 Ba4 Ba3 180.000(13) 9_565 1_545
Sb1 Cd1 Sb1 116.03(3) 13_455 13
Sb1 Cd1 Sb3 111.051(16) 13_455 .
Sb1 Cd1 Sb3 111.051(16) 13 .
Sb1 Cd1 Sb2 106.519(16) 13_455 .
Sb1 Cd1 Sb2 106.519(16) 13 .
Sb3 Cd1 Sb2 104.84(2) . .
Sb1 Cd1 Ba3 165.632(18) 13_455 5_545
Sb1 Cd1 Ba3 77.932(11) 13 5_545
Sb3 Cd1 Ba3 63.834(14) . 5_545
Sb2 Cd1 Ba3 64.098(14) . 5_545
Sb1 Cd1 Ba3 77.932(11) 13_455 5_445
Sb1 Cd1 Ba3 165.632(18) 13 5_445
Sb3 Cd1 Ba3 63.834(14) . 5_445
Sb2 Cd1 Ba3 64.098(14) . 5_445
Ba3 Cd1 Ba3 87.944(15) 5_545 5_445
Sb1 Cd1 Ba1 60.563(13) 13_455 10_556
Sb1 Cd1 Ba1 60.563(13) 13 10_556
Sb3 Cd1 Ba1 110.79(2) . 10_556
Sb2 Cd1 Ba1 144.37(2) . 10_556
Ba3 Cd1 Ba1 133.490(10) 5_545 10_556
Ba3 Cd1 Ba1 133.490(10) 5_445 10_556
Sb1 Cd1 Ba1 57.064(13) 13_455 6_454
Sb1 Cd1 Ba1 118.431(19) 13 6_454
Sb3 Cd1 Ba1 57.168(13) . 6_454
Sb2 Cd1 Ba1 134.937(12) . 6_454
Ba3 Cd1 Ba1 120.810(17) 5_545 6_454
Ba3 Cd1 Ba1 71.179(13) 5_445 6_454
Ba1 Cd1 Ba1 69.121(14) 10_556 6_454
Sb1 Cd1 Ba1 118.431(19) 13_455 6_554
Sb1 Cd1 Ba1 57.064(13) 13 6_554
Sb3 Cd1 Ba1 57.168(13) . 6_554
Sb2 Cd1 Ba1 134.937(12) . 6_554
Ba3 Cd1 Ba1 71.179(13) 5_545 6_554
Ba3 Cd1 Ba1 120.810(18) 5_445 6_554
Ba1 Cd1 Ba1 69.121(14) 10_556 6_554
Ba1 Cd1 Ba1 73.909(15) 6_454 6_554
Ba2 O1 Ba2 116.4(5) 5_455 7
Ba2 O1 Ba1 110.18(6) 5_455 9_566
Ba2 O1 Ba1 110.18(6) 7 9_566
Ba2 O1 Ba1 110.18(6) 5_455 2_564
Ba2 O1 Ba1 110.18(6) 7 2_564
Ba1 O1 Ba1 98.2(4) 9_566 2_564
Ba2 O1 Ba2 7.44(4) 5_455 7_455
Ba2 O1 Ba2 123.9(5) 7 7_455
Ba1 O1 Ba2 105.66(6) 9_566 7_455
Ba1 O1 Ba2 105.66(6) 2_564 7_455
Ba2 O1 Ba2 123.9(5) 5_455 5
Ba2 O1 Ba2 7.44(4) 7 5
Ba1 O1 Ba2 105.66(6) 9_566 5
Ba1 O1 Ba2 105.66(6) 2_564 5
Ba2 O1 Ba2 131.3(4) 7_455 5

loop_
_geom_bond_atom_site_label_1
_geom_bond_atom_site_label_2
_geom_bond_distance
_geom_bond_site_symmetry_2
Sb1 Cd1 2.9229(4) 13_455
Sb1 Cd1 2.9229(4) 13
Sb1 Ba4 3.4623(6) .
Sb1 Ba1 3.4886(5) 6_554
Sb1 Ba1 3.4886(5) 6_454
Sb1 Ba1 3.5272(8) 10_556
Sb1 Ba2 3.8904(6) 3
Sb1 Ba2 3.8904(6) .
Sb2 Sb2 2.8116(10) 10_556
Sb2 Cd1 3.0319(8) .
Sb2 Ba4 3.4722(4) 5_455
Sb2 Ba4 3.4722(4) 5
Sb2 Ba3 3.5332(5) 5_445
Sb2 Ba3 3.5332(5) 5_545
Sb2 Ba2 3.5620(10) 7
Sb2 Ba2 3.5620(10) 5_455
Sb2 Ba2 4.0649(9) 5
Sb2 Ba2 4.0649(9) 7_455
Sb3 Cd1 3.0022(7) .
Sb3 Cd1 3.0022(7) 10_556
Sb3 Ba3 3.5083(7) 5_545
Sb3 Ba3 3.5083(7) 5_445
Sb3 Ba1 3.5487(5) 6_454
Sb3 Ba1 3.5487(5) 13_556
Sb3 Ba1 3.5487(5) 13_456
Sb3 Ba1 3.5487(5) 6_554
Ba1 O1 2.672(8) 9_566
Ba1 Sb1 3.4885(5) 6
Ba1 Sb1 3.4885(5) 6_455
Ba1 Sb1 3.5273(8) 10_556
Ba1 Sb3 3.5488(5) 13_556
Ba1 Sb3 3.5488(5) 13_456
Ba1 Cd1 3.8220(7) 10_556
Ba1 Ba1 4.0384(11) 10_557
Ba1 Cd1 4.1238(7) 6_455
Ba1 Cd1 4.1238(7) 6
Ba1 Ba2 4.2110(9) 13_556
Ba1 Ba2 4.2110(9) 15_456
Ba2 Ba2 0.7736(18) 3
Ba2 O1 2.461(7) 5_545
Ba2 O1 3.145(5) 5_445
Ba2 Sb2 3.5619(10) 5_545
Ba2 Sb2 3.5619(10) 14_546
Ba2 Sb1 3.8904(6) 10_556
Ba2 Sb2 4.0648(9) 5_445
Ba2 Sb2 4.0648(9) 14_446
Ba2 Ba2 4.1846(19) 3_655
Ba2 Ba1 4.2111(9) 13_556
Ba2 Ba1 4.2110(9) 6_554
Ba3 Sb3 3.5083(7) 5_455
Ba3 Sb3 3.5083(7) 5
Ba3 Sb2 3.5333(5) 14_556
Ba3 Sb2 3.5333(5) 5
Ba3 Sb2 3.5333(5) 5_455
Ba3 Sb2 3.5333(5) 14_456
Ba3 Cd1 3.5705(5) 5_455
Ba3 Cd1 3.5705(5) 14_556
Ba3 Cd1 3.5705(5) 14_456
Ba3 Cd1 3.5705(5) 5
Ba3 Ba4 4.4986(4) 2_565
Ba3 Ba4 4.4986(4) 1_565
Ba4 Sb1 3.4623(6) 9
Ba4 Sb2 3.4723(4) 13_455
Ba4 Sb2 3.4723(4) 5_545
Ba4 Sb2 3.4723(4) 13
Ba4 Sb2 3.4723(4) 5_445
Ba4 Ba2 4.4395(5) 9
Ba4 Ba2 4.4395(6) 11
Ba4 Ba2 4.4395(6) 3
Ba4 Ba3 4.4986(5) 9_565
Ba4 Ba3 4.4986(5) 1_545
Cd1 Sb1 2.9229(4) 13_455
Cd1 Sb1 2.9229(4) 13
Cd1 Ba3 3.5706(5) 5_545
Cd1 Ba3 3.5706(5) 5_445
Cd1 Ba1 3.8219(8) 10_556
Cd1 Ba1 4.1237(7) 6_454
Cd1 Ba1 4.1237(7) 6_554
O1 Ba2 2.461(7) 5_455
O1 Ba2 2.461(7) 7
O1 Ba1 2.672(8) 9_566
O1 Ba1 2.672(8) 2_564
O1 Ba2 3.145(5) 7_455
O1 Ba2 3.145(5) 5
